data_2212812
loop_
_publ_author_name
'Qian Wang'
'Shu-Jiang Tu'

_publ_section_title
4-(4-Methoxyphenyl)-3-methyl-1-phenyl-1,7-dihydro-5<i>H</i>-furo[3,4-<i>b</i>]pyrazolo[4,3-<i>e</i>]pyridin-5-one
_journal_coeditor_code CI2294
_journal_issue 4
_journal_name_full 'Acta Crystallographica Section E'
_journal_page_first o1672
_journal_page_last o1673
_journal_paper_doi 10.1107/S1600536807010069
_journal_volume 63
_journal_year 2007
_chemical_formula_iupac 'C22 H17 N3 O3'
_chemical_formula_moiety 'C22 H17 N3 O3'
_chemical_formula_sum 'C22 H17 N3 O3'
_chemical_formula_weight 371.39
_chemical_melting_point 476.0(10)
_chemical_name_systematic
;
4-(4-Methoxyphenyl)-3-methyl-1-phenyl-1,7-dihydro-5H-
furo[3,4-b]pyrazolo[4,3-e]pyridin-5-one
;
_space_group_IT_number 14
_symmetry_cell_setting monoclinic
_symmetry_space_group_name_Hall '-P 2ybc'
_symmetry_space_group_name_H-M 'P 1 21/c 1'
_atom_sites_solution_hydrogens geom
_atom_sites_solution_primary direct
_atom_sites_solution_secondary difmap
_cell_angle_alpha 90.00
_cell_angle_beta 99.862(6)
_cell_angle_gamma 90.00
_cell_formula_units_Z 4
_cell_length_a 11.480(4)
_cell_length_b 20.913(7)
_cell_length_c 7.524(3)
_cell_measurement_reflns_used 675
_cell_measurement_temperature 298(2)
_cell_measurement_theta_max 18.517
_cell_measurement_theta_min 2.653
_cell_volume 1779.7(11)
_computing_cell_refinement 'SAINT (Bruker, 1999)'
_computing_data_collection 'SMART (Bruker, 1998)'
_computing_data_reduction SAINT
_computing_molecular_graphics 'SHELXTL (Bruker, 1999)'
_computing_publication_material SHELXTL
_computing_structure_refinement 'SHELXL97 (Sheldrick, 1997)'
_computing_structure_solution 'SHELXS97 (Sheldrick, 1997)'
_diffrn_ambient_temperature 298(2)
_diffrn_measured_fraction_theta_full 1.000
_diffrn_measured_fraction_theta_max 1.000
_diffrn_measurement_device_type 'Bruker SMART CCD area-detector'
_diffrn_measurement_method '\f and \w'
_diffrn_radiation_monochromator graphite
_diffrn_radiation_source 'fine-focus sealed tube'
_diffrn_radiation_type MoK\a
_diffrn_radiation_wavelength 0.71073
_diffrn_reflns_av_R_equivalents 0.1086
_diffrn_reflns_av_sigmaI/netI 0.1556
_diffrn_reflns_limit_h_max 13
_diffrn_reflns_limit_h_min -10
_diffrn_reflns_limit_k_max 24
_diffrn_reflns_limit_k_min -23
_diffrn_reflns_limit_l_max 8
_diffrn_reflns_limit_l_min -8
_diffrn_reflns_number 9259
_diffrn_reflns_theta_full 25.01
_diffrn_reflns_theta_max 25.01
_diffrn_reflns_theta_min 1.80
_diffrn_standards_number 0
_exptl_absorpt_coefficient_mu 0.094
_exptl_absorpt_correction_T_max 0.9916
_exptl_absorpt_correction_T_min 0.9750
_exptl_absorpt_correction_type multi-scan
_exptl_absorpt_process_details '(SADABS; Sheldrick, 1996)'
_exptl_crystal_colour light-yellow
_exptl_crystal_density_diffrn 1.386
_exptl_crystal_density_method 'not measured'
_exptl_crystal_description Block
_exptl_crystal_F_000 776
_exptl_crystal_size_max 0.27
_exptl_crystal_size_mid 0.15
_exptl_crystal_size_min 0.09
_refine_diff_density_max 0.237
_refine_diff_density_min -0.258
_refine_ls_extinction_method none
_refine_ls_goodness_of_fit_ref 0.913
_refine_ls_hydrogen_treatment constr
_refine_ls_matrix_type full
_refine_ls_number_parameters 255
_refine_ls_number_reflns 3133
_refine_ls_number_restraints 0
_refine_ls_restrained_S_all 0.913
_refine_ls_R_factor_all 0.1914
_refine_ls_R_factor_gt 0.0589
_refine_ls_shift/su_max 0.001
_refine_ls_shift/su_mean 0.000
_refine_ls_structure_factor_coef Fsqd
_refine_ls_weighting_details 'calc w=1/[\s^2^(Fo^2^)+(0.0806P)^2^] where P=(Fo^2^+2Fc^2^)/3'
_refine_ls_weighting_scheme calc
_refine_ls_wR_factor_gt 0.1341
_refine_ls_wR_factor_ref 0.1979
_reflns_number_gt 1145
_reflns_number_total 3133
_reflns_threshold_expression I>2\s(I)
_cod_data_source_file ci2294.cif
_cod_data_source_block I
_cod_depositor_comments
;
The following automatic conversions were performed:
'_symmetry_cell_setting' value 'Monoclinic' changed to 'monoclinic'
according to '/home/saulius/struct/CIF-dictionaries/cif_core.dic'
dictionary named 'cif_core.dic' version 2.4.1 from 2010-06-29.

Automatic conversion script
Id: cif_fix_enum 1527 2010-12-29 10:47:43Z saulius 

The following automatic conversions were performed:

'_chemical_melting_point' value '475-477' was changed to '476.0(10)'
- the average value was taken and precision was estimated.

Automatic conversion script
Id: cif_fix_values 1646 2011-03-28 12:23:43Z adriana 

The following automatic conversions were performed:

'_chemical_melting_point' value '475-477' was changed to '476.0(10)'
- the average value was taken and precision was
estimated.

'_symmetry_cell_setting' value 'Monoclinic' changed to
'monoclinic' according to
/home/saulius/struct/CIF-dictionaries/cif_core.dic dictionary named
'cif_core.dic' version 2.4.1 from 2010-06-29.

Automatic conversion script
Id: cif_fix_values 1715 2011-07-08 13:25:40Z adriana 
;
_cod_original_cell_volume 1779.6(11)
_cod_original_sg_symbol_H-M 'P 21/c'
_cod_database_code 2212812
_cod_database_fobs_code 2212812

loop_
_symmetry_equiv_pos_as_xyz
'x, y, z'
'-x, y+1/2, -z+1/2'
'-x, -y, -z'
'x, -y-1/2, z-1/2'

loop_
_atom_site_type_symbol
_atom_site_label
_atom_site_fract_x
_atom_site_fract_y
_atom_site_fract_z
_atom_site_U_iso_or_equiv
_atom_site_adp_type
_atom_site_calc_flag
_atom_site_refinement_flags
_atom_site_occupancy
N N1 0.8510(3) 0.19261(17) 1.0011(5) 0.0395(10) Uani d . 1
N N2 1.0168(3) 0.25294(18) 1.1581(5) 0.0421(10) Uani d . 1
N N3 1.0437(3) 0.31623(18) 1.1966(5) 0.0455(11) Uani d . 1
O O1 0.5635(3) 0.18552(15) 0.7272(4) 0.0489(9) Uani d . 1
O O2 0.5111(3) 0.28535(16) 0.6502(5) 0.0610(11) Uani d . 1
O O3 0.5779(3) 0.56237(15) 0.6724(5) 0.0563(10) Uani d . 1
C C1 0.9079(4) 0.2472(2) 1.0525(6) 0.0366(12) Uani d . 1
C C2 0.9557(4) 0.3509(2) 1.1098(7) 0.0442(13) Uani d . 1
C C3 0.8667(4) 0.3101(2) 1.0139(6) 0.0381(12) Uani d . 1
C C4 0.7559(4) 0.3195(2) 0.9035(6) 0.0363(12) Uani d . 1
C C5 0.6952(4) 0.2625(2) 0.8535(6) 0.0366(12) Uani d . 1
C C6 0.5817(4) 0.2498(2) 0.7354(7) 0.0433(13) Uani d . 1
C C7 0.6601(4) 0.1517(2) 0.8356(7) 0.0450(13) Uani d . 1
H H7A 0.6953 0.1213 0.7632 0.054 Uiso calc R 1
H H7B 0.6335 0.1292 0.9340 0.054 Uiso calc R 1
C C8 0.7457(4) 0.2032(2) 0.9051(6) 0.0358(12) Uani d . 1
C C9 1.0995(4) 0.2051(2) 1.2352(6) 0.0425(13) Uani d . 1
C C10 1.0830(4) 0.1421(2) 1.1852(7) 0.0530(15) Uani d . 1
H H10 1.0190 0.1300 1.0986 0.064 Uiso calc R 1
C C11 1.1636(5) 0.0970(3) 1.2661(8) 0.0635(16) Uani d . 1
H H11 1.1537 0.0541 1.2335 0.076 Uiso calc R 1
C C12 1.2577(5) 0.1152(3) 1.3939(8) 0.0688(17) Uani d . 1
H H12 1.3097 0.0845 1.4510 0.083 Uiso calc R 1
C C13 1.2752(5) 0.1780(3) 1.4375(8) 0.0653(16) Uani d . 1
H H13 1.3413 0.1904 1.5198 0.078 Uiso calc R 1
C C14 1.1951(4) 0.2234(3) 1.3600(7) 0.0557(15) Uani d . 1
H H14 1.2059 0.2662 1.3922 0.067 Uiso calc R 1
C C15 0.9603(5) 0.4217(2) 1.1403(8) 0.0666(17) Uani d . 1
H H15A 1.0199 0.4314 1.2427 0.100 Uiso calc R 1
H H15B 0.8848 0.4364 1.1625 0.100 Uiso calc R 1
H H15C 0.9791 0.4427 1.0354 0.100 Uiso calc R 1
C C16 0.7089(4) 0.3838(2) 0.8422(6) 0.0370(12) Uani d . 1
C C17 0.5959(4) 0.4040(2) 0.8610(6) 0.0444(13) Uani d . 1
H H17 0.5473 0.3769 0.9137 0.053 Uiso calc R 1
C C18 0.5559(4) 0.4631(2) 0.8032(6) 0.0486(14) Uani d . 1
H H18 0.4807 0.4762 0.8182 0.058 Uiso calc R 1
C C19 0.6265(4) 0.5041(2) 0.7218(6) 0.0416(12) Uani d . 1
C C20 0.7377(4) 0.4848(2) 0.7004(6) 0.0432(13) Uani d . 1
H H20 0.7853 0.5120 0.6460 0.052 Uiso calc R 1
C C21 0.7784(4) 0.4252(2) 0.7598(6) 0.0438(13) Uani d . 1
H H21 0.8536 0.4124 0.7446 0.053 Uiso calc R 1
C C22 0.6498(5) 0.6070(2) 0.5954(7) 0.0658(16) Uani d . 1
H H22A 0.6090 0.6471 0.5756 0.099 Uiso calc R 1
H H22B 0.6654 0.5907 0.4826 0.099 Uiso calc R 1
H H22C 0.7231 0.6131 0.6765 0.099 Uiso calc R 1

loop_
_atom_site_aniso_label
_atom_site_aniso_U_11
_atom_site_aniso_U_22
_atom_site_aniso_U_33
_atom_site_aniso_U_12
_atom_site_aniso_U_13
_atom_site_aniso_U_23
N1 0.035(2) 0.040(2) 0.041(3) -0.001(2) 0.001(2) -0.0004(19)
N2 0.030(2) 0.046(3) 0.046(3) 0.0001(19) -0.005(2) 0.005(2)
N3 0.040(3) 0.043(3) 0.051(3) -0.010(2) -0.001(2) -0.005(2)
O1 0.048(2) 0.043(2) 0.048(2) -0.0048(16) -0.0127(17) 0.0025(17)
O2 0.051(2) 0.055(2) 0.068(3) 0.0020(18) -0.017(2) 0.006(2)
O3 0.044(2) 0.046(2) 0.076(3) 0.0078(17) 0.0054(19) 0.0144(19)
C1 0.026(3) 0.043(3) 0.038(3) 0.002(2) -0.001(2) 0.002(2)
C2 0.039(3) 0.040(3) 0.051(3) -0.001(3) 0.002(3) 0.000(3)
C3 0.034(3) 0.040(3) 0.039(3) 0.001(2) 0.003(2) 0.004(2)
C4 0.034(3) 0.040(3) 0.036(3) 0.000(2) 0.007(2) 0.000(2)
C5 0.032(3) 0.041(3) 0.034(3) -0.003(2) -0.001(2) -0.002(2)
C6 0.047(3) 0.044(3) 0.036(3) -0.002(3) 0.000(3) -0.002(3)
C7 0.042(3) 0.039(3) 0.047(3) -0.002(2) -0.011(3) 0.006(2)
C8 0.031(3) 0.041(3) 0.032(3) 0.001(2) -0.003(2) 0.005(2)
C9 0.034(3) 0.053(3) 0.040(3) -0.003(2) 0.005(2) 0.006(3)
C10 0.039(3) 0.047(3) 0.068(4) 0.003(3) -0.006(3) 0.004(3)
C11 0.063(4) 0.052(4) 0.075(4) 0.013(3) 0.010(4) 0.008(3)
C12 0.048(4) 0.090(5) 0.065(4) 0.023(3) -0.001(3) 0.021(4)
C13 0.046(4) 0.086(5) 0.060(4) 0.003(3) -0.003(3) 0.009(4)
C14 0.042(3) 0.066(4) 0.054(4) 0.007(3) -0.007(3) 0.001(3)
C15 0.065(4) 0.046(3) 0.080(4) -0.004(3) -0.012(3) -0.012(3)
C16 0.036(3) 0.036(3) 0.038(3) 0.000(2) 0.005(2) -0.003(2)
C17 0.045(3) 0.047(3) 0.041(3) -0.003(2) 0.007(3) 0.005(2)
C18 0.039(3) 0.047(3) 0.057(4) 0.007(3) 0.003(3) 0.006(3)
C19 0.044(3) 0.037(3) 0.042(3) 0.008(3) 0.002(3) 0.001(2)
C20 0.045(3) 0.033(3) 0.050(3) 0.002(2) 0.006(3) 0.002(2)
C21 0.037(3) 0.044(3) 0.051(3) 0.002(2) 0.007(3) -0.001(3)
C22 0.067(4) 0.051(4) 0.077(4) 0.006(3) 0.007(3) 0.022(3)

loop_
_atom_type_symbol
_atom_type_description
_atom_type_scat_dispersion_real
_atom_type_scat_dispersion_imag
_atom_type_scat_source
C C 0.0033 0.0016 'International Tables Vol C Tables 4.2.6.8 and 6.1.1.4'
H H 0.0000 0.0000 'International Tables Vol C Tables 4.2.6.8 and 6.1.1.4'
N N 0.0061 0.0033 'International Tables Vol C Tables 4.2.6.8 and 6.1.1.4'
O O 0.0106 0.0060 'International Tables Vol C Tables 4.2.6.8 and 6.1.1.4'

loop_
_geom_angle_atom_site_label_1
_geom_angle_atom_site_label_2
_geom_angle_atom_site_label_3
_geom_angle
C8 N1 C1 111.8(4)
C1 N2 N3 110.8(3)
C1 N2 C9 130.6(4)
N3 N2 C9 118.5(4)
C2 N3 N2 107.3(4)
C6 O1 C7 111.2(3)
C19 O3 C22 117.1(4)
N1 C1 N2 126.5(4)
N1 C1 C3 127.3(4)
N2 C1 C3 106.2(4)
N3 C2 C3 110.1(4)
N3 C2 C15 117.6(4)
C3 C2 C15 132.1(5)
C4 C3 C1 119.3(4)
C4 C3 C2 135.3(4)
C1 C3 C2 105.4(4)
C5 C4 C3 113.4(4)
C5 C4 C16 123.2(4)
C3 C4 C16 123.4(4)
C8 C5 C4 121.3(4)
C8 C5 C6 106.8(4)
C4 C5 C6 131.8(4)
O2 C6 O1 120.3(4)
O2 C6 C5 131.0(5)
O1 C6 C5 108.7(4)
O1 C7 C8 103.9(4)
O1 C7 H7A 111.0
C8 C7 H7A 111.0
O1 C7 H7B 111.0
C8 C7 H7B 111.0
H7A C7 H7B 109.0
N1 C8 C5 126.9(4)
N1 C8 C7 124.0(4)
C5 C8 C7 109.1(4)
C14 C9 C10 120.8(5)
C14 C9 N2 118.7(5)
C10 C9 N2 120.5(4)
C9 C10 C11 118.8(5)
C9 C10 H10 120.6
C11 C10 H10 120.6
C12 C11 C10 120.2(5)
C12 C11 H11 119.9
C10 C11 H11 119.9
C13 C12 C11 120.3(5)
C13 C12 H12 119.9
C11 C12 H12 119.9
C12 C13 C14 120.1(5)
C12 C13 H13 119.9
C14 C13 H13 119.9
C9 C14 C13 119.7(5)
C9 C14 H14 120.1
C13 C14 H14 120.1
C2 C15 H15A 109.5
C2 C15 H15B 109.5
H15A C15 H15B 109.5
C2 C15 H15C 109.5
H15A C15 H15C 109.5
H15B C15 H15C 109.5
C21 C16 C17 118.0(4)
C21 C16 C4 119.6(4)
C17 C16 C4 122.4(4)
C18 C17 C16 120.8(4)
C18 C17 H17 119.6
C16 C17 H17 119.6
C17 C18 C19 120.5(5)
C17 C18 H18 119.7
C19 C18 H18 119.7
O3 C19 C20 125.0(4)
O3 C19 C18 115.3(4)
C20 C19 C18 119.7(4)
C19 C20 C21 119.8(4)
C19 C20 H20 120.1
C21 C20 H20 120.1
C20 C21 C16 121.3(4)
C20 C21 H21 119.4
C16 C21 H21 119.4
O3 C22 H22A 109.5
O3 C22 H22B 109.5
H22A C22 H22B 109.5
O3 C22 H22C 109.5
H22A C22 H22C 109.5
H22B C22 H22C 109.5

loop_
_geom_bond_atom_site_label_1
_geom_bond_atom_site_label_2
_geom_bond_distance
N1 C8 1.316(5)
N1 C1 1.340(5)
N2 C1 1.367(5)
N2 N3 1.378(5)
N2 C9 1.432(6)
N3 C2 1.321(5)
O1 C6 1.359(5)
O1 C7 1.444(5)
O2 C6 1.201(5)
O3 C19 1.366(5)
O3 C22 1.432(5)
C1 C3 1.411(6)
C2 C3 1.428(6)
C2 C15 1.499(6)
C3 C4 1.408(6)
C4 C5 1.399(6)
C4 C16 1.491(6)
C5 C8 1.396(6)
C5 C6 1.471(6)
C7 C8 1.490(6)
C7 H7A 0.97
C7 H7B 0.97
C9 C14 1.371(6)
C9 C10 1.373(6)
C10 C11 1.388(6)
C10 H10 0.93
C11 C12 1.372(7)
C11 H11 0.93
C12 C13 1.360(7)
C12 H12 0.93
C13 C14 1.379(7)
C13 H13 0.93
C14 H14 0.93
C15 H15A 0.96
C15 H15B 0.96
C15 H15C 0.96
C16 C21 1.393(6)
C16 C17 1.394(6)
C17 C18 1.364(6)
C17 H17 0.93
C18 C19 1.391(6)
C18 H18 0.93
C19 C20 1.374(6)
C20 C21 1.379(6)
C20 H20 0.93
C21 H21 0.93
C22 H22A 0.96
C22 H22B 0.96
C22 H22C 0.96

loop_
_geom_hbond_atom_site_label_D
_geom_hbond_atom_site_label_H
_geom_hbond_atom_site_label_A
_geom_hbond_site_symmetry_A
_geom_hbond_distance_DH
_geom_hbond_distance_HA
_geom_hbond_distance_DA
_geom_hbond_angle_DHA
C10 H10 N1 . 0.93 2.34 2.977(6) 125
C22 H22A O2 3_666 0.96 2.45 3.275(6) 145

loop_
_cod_related_entry_id
_cod_related_entry_database
_cod_related_entry_code
1 ChemSpider 21125075
